data_7701709
loop_
_publ_author_name
'Kristinsd\'ottir, Lilja'
'Oldroyd, Nicola L.'
'Grabiner, Rachel'
'Knights, Alastair W.'
'Heilmann, Andreas'
'Protchenko, Andrey V.'
'Niu, Haoyu'
'Kolychev, Eugene L.'
'Campos, Jes\'us'
'Hicks, Jamie'
'Christensen, Kirsten E.'
'Aldridge, Simon'

_publ_section_title
;
 Synthetic, structural and reaction chemistry of N-heterocyclic germylene
 and stannylene compounds featuring N-boryl substituents.
;
_journal_issue 31
_journal_name_full 'Dalton transactions (Cambridge, England : 2003)'
_journal_page_first 11951
_journal_page_last 11960
_journal_paper_doi 10.1039/c9dt02449b
_journal_volume 48
_journal_year 2019
_chemical_formula_moiety 'C55 H80 B2 N6'
_chemical_formula_sum 'C55 H80 B2 N6'
_chemical_formula_weight 846.87
_space_group_crystal_system monoclinic
_space_group_IT_number 14
_space_group_name_Hall '-P 2ybc'
_space_group_name_H-M_alt 'P 1 21/c 1'
_atom_sites_solution_hydrogens mixed
_audit_creation_method SHELXL-2014/7
_audit_update_record
;
2019-06-09 deposited with the CCDC.	2019-07-18 downloaded from the CCDC.
;
_cell_angle_alpha 90
_cell_angle_beta 99.7800(10)
_cell_angle_gamma 90
_cell_formula_units_Z 4
_cell_length_a 19.0773(2)
_cell_length_b 13.78450(10)
_cell_length_c 20.3735(2)
_cell_measurement_reflns_used 22811
_cell_measurement_temperature 150(2)
_cell_measurement_theta_max 74.0147
_cell_measurement_theta_min 3.2034
_cell_volume 5279.78(9)
_computing_cell_refinement 'CrysAlisPro, (Agilent, 2011)'
_computing_data_collection 'SuperNova, (Oxford Diffraction, 2010)'
_computing_data_reduction 'CrysAlisPro, (Agilent, 2011)'
_computing_structure_refinement 'SHELXL-2014/7 (Sheldrick, 2014)'
_computing_structure_solution 'SHELXT 2014/5 (Sheldrick, 2014)'
_diffrn_ambient_temperature 150(2)
_diffrn_measured_fraction_theta_full 1.000
_diffrn_measured_fraction_theta_max 0.984
_diffrn_measurement_device Area
_diffrn_measurement_device_type 'Oxford Diffraction SuperNova'
_diffrn_measurement_method \w
_diffrn_radiation_monochromator graphite
_diffrn_radiation_type 'Cu K\a'
_diffrn_radiation_wavelength 1.54180
_diffrn_reflns_av_R_equivalents 0.0274
_diffrn_reflns_av_unetI/netI 0.0202
_diffrn_reflns_Laue_measured_fraction_full 1.000
_diffrn_reflns_Laue_measured_fraction_max 0.984
_diffrn_reflns_limit_h_max 23
_diffrn_reflns_limit_h_min -18
_diffrn_reflns_limit_k_max 17
_diffrn_reflns_limit_k_min -17
_diffrn_reflns_limit_l_max 25
_diffrn_reflns_limit_l_min -25
_diffrn_reflns_number 42784
_diffrn_reflns_point_group_measured_fraction_full 1.000
_diffrn_reflns_point_group_measured_fraction_max 0.984
_diffrn_reflns_theta_full 67.684
_diffrn_reflns_theta_max 74.182
_diffrn_reflns_theta_min 3.890
_exptl_absorpt_coefficient_mu 0.463
_exptl_absorpt_correction_T_max 1.00000
_exptl_absorpt_correction_T_min 0.78231
_exptl_absorpt_correction_type multi-scan
_exptl_absorpt_process_details 'CrysAlisPro, (Agilent, 2011)'
_exptl_crystal_colour colorless
_exptl_crystal_density_diffrn 1.065
_exptl_crystal_description block
_exptl_crystal_F_000 1848
_exptl_crystal_size_max 0.25
_exptl_crystal_size_mid 0.20
_exptl_crystal_size_min 0.15
_refine_diff_density_max 0.427
_refine_diff_density_min -0.230
_refine_diff_density_rms 0.037
_refine_ls_extinction_method none
_refine_ls_goodness_of_fit_ref 1.038
_refine_ls_hydrogen_treatment mixed
_refine_ls_matrix_type full
_refine_ls_number_parameters 592
_refine_ls_number_reflns 10581
_refine_ls_number_restraints 0
_refine_ls_restrained_S_all 1.038
_refine_ls_R_factor_all 0.0518
_refine_ls_R_factor_gt 0.0460
_refine_ls_shift/su_max 0.001
_refine_ls_shift/su_mean 0.000
_refine_ls_structure_factor_coef Fsqd
_refine_ls_weighting_details 'w=1/[\s^2^(Fo^2^)+(0.0685P)^2^+1.3775P] where P=(Fo^2^+2Fc^2^)/3'
_refine_ls_weighting_scheme calc
_refine_ls_wR_factor_gt 0.1235
_refine_ls_wR_factor_ref 0.1294
_reflns_Friedel_coverage 0.000
_reflns_number_gt 9261
_reflns_number_total 10581
_reflns_threshold_expression 'I > 2\s(I)'
_oxford_structure_analysis_title 111nkjc15
_cod_data_source_file c9dt02449b2.cif
_cod_data_source_block (L2)H2
_cod_original_sg_symbol_H-M 'P 21/c'
_cod_database_code 7701709
_shelx_shelxl_version_number 2014/7
_shelx_space_group_comment
;
The symmetry employed for this shelxl refinement is uniquely defined
by the following loop, which should always be used as a source of
symmetry information in preference to the above space-group names.
They are only intended as comments.
;

loop_
_space_group_symop_operation_xyz
'x, y, z'
'-x, y+1/2, -z+1/2'
'-x, -y, -z'
'x, -y-1/2, z-1/2'

loop_
_atom_site_label
_atom_site_type_symbol
_atom_site_fract_x
_atom_site_fract_y
_atom_site_fract_z
_atom_site_U_iso_or_equiv
_atom_site_adp_type
_atom_site_occupancy
_atom_site_site_symmetry_order
_atom_site_calc_flag
_atom_site_refinement_flags_posn
_atom_site_refinement_flags_adp
B1 B 0.63309(7) 0.17760(10) 0.62240(6) 0.0267(3) Uani 1 1 d . .
B2 B 0.86009(7) 0.48071(9) 0.77293(6) 0.0258(3) Uani 1 1 d . .
N1 N 0.62855(6) 0.25004(8) 0.67044(5) 0.0312(2) Uani 1 1 d . .
N2 N 0.80244(6) 0.41578(9) 0.76255(5) 0.0366(2) Uani 1 1 d . .
N3 N 0.61877(5) 0.18320(7) 0.55044(5) 0.0273(2) Uani 1 1 d . .
N4 N 0.65385(5) 0.07821(7) 0.63690(5) 0.0285(2) Uani 1 1 d . .
N5 N 0.89134(5) 0.54043(7) 0.72771(5) 0.0285(2) Uani 1 1 d . .
N6 N 0.90035(5) 0.50231(7) 0.83773(5) 0.0272(2) Uani 1 1 d . .
C1 C 0.62291(7) 0.35434(9) 0.66018(7) 0.0348(3) Uani 1 1 d . .
H1A H 0.5741 0.3758 0.6634 0.042 Uiso 1 1 calc R U
H1B H 0.6319 0.3703 0.6150 0.042 Uiso 1 1 calc R U
C2 C 0.67592(7) 0.40807(9) 0.71152(6) 0.0350(3) Uani 1 1 d . .
H2A H 0.6699 0.3867 0.7566 0.042 Uiso 1 1 calc R U
H2B H 0.6655 0.4784 0.7080 0.042 Uiso 1 1 calc R U
C3 C 0.75293(7) 0.39132(10) 0.70302(6) 0.0345(3) Uani 1 1 d . .
H3A H 0.7593 0.3223 0.6918 0.041 Uiso 1 1 calc R U
H3B H 0.7635 0.4313 0.6655 0.041 Uiso 1 1 calc R U
C4 C 0.59029(6) 0.25978(8) 0.50633(5) 0.0279(2) Uani 1 1 d . .
C5 C 0.63193(7) 0.29973(9) 0.46259(6) 0.0322(3) Uani 1 1 d . .
C6 C 0.60184(8) 0.37255(10) 0.41880(7) 0.0411(3) Uani 1 1 d . .
H6 H 0.6286 0.3992 0.3879 0.049 Uiso 1 1 calc R U
C7 C 0.53412(8) 0.40612(11) 0.41975(7) 0.0452(3) Uani 1 1 d . .
H7 H 0.5148 0.4562 0.3900 0.054 Uiso 1 1 calc R U
C8 C 0.49401(7) 0.36717(10) 0.46384(7) 0.0398(3) Uani 1 1 d . .
H8 H 0.4476 0.3917 0.4646 0.048 Uiso 1 1 calc R U
C9 C 0.52050(6) 0.29264(9) 0.50711(6) 0.0312(3) Uani 1 1 d . .
C10 C 0.70802(7) 0.26799(10) 0.46222(6) 0.0353(3) Uani 1 1 d . .
H10 H 0.7202 0.2168 0.4971 0.042 Uiso 1 1 calc R U
C11 C 0.71663(9) 0.22411(13) 0.39533(8) 0.0514(4) Uani 1 1 d . .
H11A H 0.6841 0.1690 0.3853 0.077 Uiso 1 1 calc R U
H11B H 0.7658 0.2019 0.3974 0.077 Uiso 1 1 calc R U
H11C H 0.7055 0.2732 0.3603 0.077 Uiso 1 1 calc R U
C12 C 0.75963(9) 0.35229(12) 0.47997(9) 0.0544(4) Uani 1 1 d . .
H12A H 0.7485 0.4038 0.4467 0.082 Uiso 1 1 calc R U
H12B H 0.8084 0.3296 0.4806 0.082 Uiso 1 1 calc R U
H12C H 0.7551 0.3776 0.5240 0.082 Uiso 1 1 calc R U
C13 C 0.47422(7) 0.24422(10) 0.55144(6) 0.0342(3) Uani 1 1 d . .
H13 H 0.5050 0.2289 0.5950 0.041 Uiso 1 1 calc R U
C14 C 0.41278(8) 0.30708(12) 0.56569(8) 0.0469(3) Uani 1 1 d . .
H14A H 0.4310 0.3706 0.5821 0.070 Uiso 1 1 calc R U
H14B H 0.3897 0.2755 0.5994 0.070 Uiso 1 1 calc R U
H14C H 0.3782 0.3155 0.5247 0.070 Uiso 1 1 calc R U
C15 C 0.44547(8) 0.14874(11) 0.51995(9) 0.0486(4) Uani 1 1 d . .
H15A H 0.4157 0.1617 0.4767 0.073 Uiso 1 1 calc R U
H15B H 0.4170 0.1164 0.5492 0.073 Uiso 1 1 calc R U
H15C H 0.4853 0.1068 0.5137 0.073 Uiso 1 1 calc R U
C16 C 0.66656(6) 0.02897(8) 0.69968(6) 0.0287(2) Uani 1 1 d . .
C17 C 0.61107(7) -0.02406(10) 0.71975(6) 0.0365(3) Uani 1 1 d . .
C18 C 0.62440(8) -0.07152(11) 0.78102(7) 0.0417(3) Uani 1 1 d . .
H18 H 0.5875 -0.1080 0.7954 0.050 Uiso 1 1 calc R U
C19 C 0.69025(8) -0.06637(10) 0.82114(7) 0.0399(3) Uani 1 1 d . .
H19 H 0.6984 -0.0989 0.8628 0.048 Uiso 1 1 calc R U
C20 C 0.74439(7) -0.01389(10) 0.80069(7) 0.0362(3) Uani 1 1 d . .
H20 H 0.7895 -0.0107 0.8287 0.043 Uiso 1 1 calc R U
C21 C 0.73387(6) 0.03451(9) 0.73960(6) 0.0303(2) Uani 1 1 d . .
C22 C 0.53732(8) -0.02825(14) 0.67792(8) 0.0522(4) Uani 1 1 d . .
H22 H 0.5412 -0.0044 0.6323 0.063 Uiso 1 1 calc R U
C23 C 0.48789(10) 0.0405(2) 0.70673(12) 0.0821(7) Uani 1 1 d . .
H23A H 0.4838 0.0197 0.7519 0.123 Uiso 1 1 calc R U
H23B H 0.4408 0.0396 0.6787 0.123 Uiso 1 1 calc R U
H23C H 0.5073 0.1064 0.7082 0.123 Uiso 1 1 calc R U
C24 C 0.50691(12) -0.13100(19) 0.67060(11) 0.0842(7) Uani 1 1 d . .
H24A H 0.5401 -0.1736 0.6526 0.126 Uiso 1 1 calc R U
H24B H 0.4612 -0.1302 0.6402 0.126 Uiso 1 1 calc R U
H24C H 0.4999 -0.1551 0.7143 0.126 Uiso 1 1 calc R U
C25 C 0.79524(7) 0.08791(9) 0.71694(7) 0.0346(3) Uani 1 1 d . .
H25 H 0.7751 0.1314 0.6791 0.042 Uiso 1 1 calc R U
C26 C 0.84492(8) 0.01571(12) 0.69140(8) 0.0484(4) Uani 1 1 d . .
H26A H 0.8643 -0.0290 0.7273 0.073 Uiso 1 1 calc R U
H26B H 0.8840 0.0508 0.6764 0.073 Uiso 1 1 calc R U
H26C H 0.8184 -0.0211 0.6541 0.073 Uiso 1 1 calc R U
C27 C 0.83709(9) 0.15049(12) 0.77158(8) 0.0498(4) Uani 1 1 d . .
H27A H 0.8045 0.1945 0.7893 0.075 Uiso 1 1 calc R U
H27B H 0.8726 0.1885 0.7532 0.075 Uiso 1 1 calc R U
H27C H 0.8611 0.1088 0.8075 0.075 Uiso 1 1 calc R U
C28 C 0.87654(6) 0.54892(8) 0.65676(6) 0.0297(2) Uani 1 1 d . .
C29 C 0.91942(7) 0.49852(9) 0.61885(6) 0.0319(3) Uani 1 1 d . .
C30 C 0.90548(8) 0.50991(10) 0.54979(6) 0.0385(3) Uani 1 1 d . .
H30 H 0.9341 0.4770 0.5230 0.046 Uiso 1 1 calc R U
C31 C 0.85048(8) 0.56851(11) 0.52004(7) 0.0433(3) Uani 1 1 d . .
H31 H 0.8421 0.5764 0.4730 0.052 Uiso 1 1 calc R U
C32 C 0.80760(8) 0.61574(11) 0.55785(7) 0.0435(3) Uani 1 1 d . .
H32 H 0.7694 0.6547 0.5364 0.052 Uiso 1 1 calc R U
C33 C 0.81945(7) 0.60719(9) 0.62712(7) 0.0362(3) Uani 1 1 d . .
C34 C 0.97672(8) 0.42971(10) 0.65198(7) 0.0392(3) Uani 1 1 d . .
H34 H 0.9942 0.4547 0.6979 0.047 Uiso 1 1 calc R U
C35 C 0.94421(10) 0.32922(12) 0.65874(10) 0.0581(4) Uani 1 1 d . .
H35A H 0.9067 0.3342 0.6860 0.087 Uiso 1 1 calc R U
H35B H 0.9812 0.2847 0.6801 0.087 Uiso 1 1 calc R U
H35C H 0.9239 0.3045 0.6145 0.087 Uiso 1 1 calc R U
C36 C 1.04078(9) 0.42203(13) 0.61629(8) 0.0510(4) Uani 1 1 d . .
H36A H 1.0263 0.3904 0.5730 0.077 Uiso 1 1 calc R U
H36B H 1.0782 0.3836 0.6434 0.077 Uiso 1 1 calc R U
H36C H 1.0589 0.4871 0.6096 0.077 Uiso 1 1 calc R U
C37 C 0.77296(8) 0.65966(11) 0.66923(8) 0.0469(3) Uani 1 1 d . .
H37 H 0.7731 0.6200 0.7104 0.056 Uiso 1 1 calc R U
C38 C 0.80419(15) 0.75764(15) 0.69121(14) 0.0878(7) Uani 1 1 d . .
H38A H 0.8520 0.7489 0.7170 0.132 Uiso 1 1 calc R U
H38B H 0.7739 0.7898 0.7189 0.132 Uiso 1 1 calc R U
H38C H 0.8069 0.7976 0.6520 0.132 Uiso 1 1 calc R U
C39 C 0.69523(11) 0.66901(19) 0.63468(11) 0.0782(6) Uani 1 1 d . .
H39A H 0.6661 0.6917 0.6669 0.117 Uiso 1 1 calc R U
H39B H 0.6778 0.6057 0.6171 0.117 Uiso 1 1 calc R U
H39C H 0.6921 0.7157 0.5980 0.117 Uiso 1 1 calc R U
C40 C 0.88292(6) 0.47290(9) 0.90015(6) 0.0292(2) Uani 1 1 d . .
C41 C 0.91592(7) 0.39084(10) 0.93240(6) 0.0370(3) Uani 1 1 d . .
C42 C 0.89606(10) 0.36244(12) 0.99229(7) 0.0543(4) Uani 1 1 d . .
H42 H 0.9185 0.3080 1.0156 0.065 Uiso 1 1 calc R U
C43 C 0.84451(12) 0.41193(15) 1.01820(8) 0.0655(5) Uani 1 1 d . .
H43 H 0.8315 0.3914 1.0590 0.079 Uiso 1 1 calc R U
C44 C 0.81165(10) 0.49105(15) 0.98531(9) 0.0595(5) Uani 1 1 d . .
H44 H 0.7758 0.5242 1.0036 0.071 Uiso 1 1 calc R U
C45 C 0.82991(7) 0.52379(11) 0.92551(7) 0.0403(3) Uani 1 1 d . .
C46 C 0.97123(9) 0.33474(11) 0.90326(8) 0.0482(3) Uani 1 1 d . .
H46 H 0.9597 0.3414 0.8537 0.058 Uiso 1 1 calc R U
C47 C 0.97235(12) 0.22603(13) 0.91960(11) 0.0724(6) Uani 1 1 d . .
H47A H 0.9917 0.2165 0.9669 0.109 Uiso 1 1 calc R U
H47B H 1.0022 0.1919 0.8924 0.109 Uiso 1 1 calc R U
H47C H 0.9238 0.2002 0.9100 0.109 Uiso 1 1 calc R U
C48 C 1.04400(11) 0.37790(17) 0.92553(15) 0.0834(7) Uani 1 1 d . .
H48A H 1.0438 0.4460 0.9116 0.125 Uiso 1 1 calc R U
H48B H 1.0791 0.3418 0.9053 0.125 Uiso 1 1 calc R U
H48C H 1.0563 0.3740 0.9742 0.125 Uiso 1 1 calc R U
C49 C 0.79311(8) 0.61068(12) 0.88905(9) 0.0540(4) Uani 1 1 d . .
H49 H 0.8145 0.6198 0.8480 0.065 Uiso 1 1 calc R U
C50 C 0.80663(18) 0.70346(18) 0.92917(17) 0.1278(14) Uani 1 1 d . .
H50A H 0.7840 0.7580 0.9029 0.192 Uiso 1 1 calc R U
H50B H 0.8580 0.7149 0.9404 0.192 Uiso 1 1 calc R U
H50C H 0.7867 0.6974 0.9702 0.192 Uiso 1 1 calc R U
C51 C 0.71396(10) 0.5935(2) 0.86617(15) 0.0914(8) Uani 1 1 d . .
H51A H 0.6907 0.5851 0.9051 0.137 Uiso 1 1 calc R U
H51B H 0.7071 0.5351 0.8385 0.137 Uiso 1 1 calc R U
H51C H 0.6932 0.6495 0.8402 0.137 Uiso 1 1 calc R U
C52 C 0.63168(7) 0.09051(9) 0.52569(6) 0.0315(3) Uani 1 1 d . .
H52 H 0.6269 0.0741 0.4799 0.038 Uiso 1 1 calc R U
C53 C 0.65172(7) 0.02913(9) 0.57632(6) 0.0313(3) Uani 1 1 d . .
H53 H 0.6628 -0.0375 0.5719 0.038 Uiso 1 1 calc R U
C54 C 0.94621(7) 0.59502(10) 0.76569(7) 0.0375(3) Uani 1 1 d . .
H54 H 0.9755 0.6405 0.7481 0.045 Uiso 1 1 calc R U
C55 C 0.95090(7) 0.57317(10) 0.83017(6) 0.0358(3) Uani 1 1 d . .
H55 H 0.9835 0.6014 0.8654 0.043 Uiso 1 1 calc R U
H1 H 0.6353(8) 0.2323(12) 0.7112(9) 0.040(4) Uiso 1 1 d . .
H2 H 0.7923(11) 0.3871(15) 0.7967(11) 0.062(6) Uiso 1 1 d . .

loop_
_atom_site_aniso_label
_atom_site_aniso_U_11
_atom_site_aniso_U_22
_atom_site_aniso_U_33
_atom_site_aniso_U_23
_atom_site_aniso_U_13
_atom_site_aniso_U_12
B1 0.0253(6) 0.0298(6) 0.0250(6) -0.0008(5) 0.0043(5) -0.0056(5)
B2 0.0265(6) 0.0243(6) 0.0262(6) -0.0004(5) 0.0032(5) 0.0006(5)
N1 0.0371(5) 0.0317(5) 0.0238(5) -0.0017(4) 0.0027(4) -0.0053(4)
N2 0.0385(6) 0.0426(6) 0.0272(5) 0.0048(4) 0.0013(4) -0.0144(5)
N3 0.0310(5) 0.0279(5) 0.0234(5) -0.0011(4) 0.0057(4) -0.0029(4)
N4 0.0329(5) 0.0292(5) 0.0239(5) 0.0002(4) 0.0059(4) -0.0033(4)
N5 0.0316(5) 0.0284(5) 0.0249(5) -0.0012(4) 0.0027(4) -0.0056(4)
N6 0.0268(5) 0.0297(5) 0.0248(5) -0.0012(4) 0.0035(4) -0.0035(4)
C1 0.0345(6) 0.0320(6) 0.0358(6) -0.0062(5) 0.0002(5) -0.0006(5)
C2 0.0388(7) 0.0328(6) 0.0323(6) -0.0082(5) 0.0023(5) -0.0034(5)
C3 0.0371(6) 0.0358(6) 0.0293(6) -0.0042(5) 0.0023(5) -0.0100(5)
C4 0.0332(6) 0.0280(5) 0.0219(5) -0.0018(4) 0.0025(4) -0.0038(4)
C5 0.0384(6) 0.0319(6) 0.0266(6) -0.0001(5) 0.0063(5) -0.0047(5)
C6 0.0505(8) 0.0395(7) 0.0342(7) 0.0084(5) 0.0095(6) -0.0035(6)
C7 0.0534(8) 0.0395(7) 0.0401(7) 0.0104(6) 0.0007(6) 0.0040(6)
C8 0.0379(7) 0.0394(7) 0.0399(7) -0.0002(6) 0.0000(5) 0.0040(5)
C9 0.0327(6) 0.0331(6) 0.0269(6) -0.0047(5) 0.0024(5) -0.0038(5)
C10 0.0383(7) 0.0383(7) 0.0315(6) 0.0018(5) 0.0118(5) -0.0048(5)
C11 0.0538(9) 0.0642(10) 0.0399(8) -0.0063(7) 0.0183(7) 0.0018(7)
C12 0.0446(8) 0.0525(9) 0.0662(10) -0.0046(8) 0.0097(7) -0.0116(7)
C13 0.0303(6) 0.0403(7) 0.0322(6) -0.0048(5) 0.0053(5) -0.0050(5)
C14 0.0404(7) 0.0524(8) 0.0506(8) -0.0100(7) 0.0154(6) -0.0012(6)
C15 0.0452(8) 0.0446(8) 0.0595(9) -0.0129(7) 0.0192(7) -0.0138(6)
C16 0.0337(6) 0.0277(5) 0.0255(6) 0.0009(4) 0.0069(5) -0.0014(4)
C17 0.0352(6) 0.0437(7) 0.0309(6) 0.0039(5) 0.0062(5) -0.0069(5)
C18 0.0416(7) 0.0493(8) 0.0356(7) 0.0106(6) 0.0106(6) -0.0102(6)
C19 0.0446(7) 0.0440(7) 0.0316(6) 0.0104(5) 0.0083(5) 0.0010(6)
C20 0.0342(6) 0.0406(7) 0.0332(6) 0.0065(5) 0.0036(5) 0.0027(5)
C21 0.0318(6) 0.0290(6) 0.0313(6) 0.0011(5) 0.0084(5) 0.0015(5)
C22 0.0381(7) 0.0799(11) 0.0371(7) 0.0150(7) 0.0022(6) -0.0186(7)
C23 0.0371(9) 0.127(2) 0.0790(14) 0.0165(14) 0.0005(9) 0.0076(10)
C24 0.0768(13) 0.1043(17) 0.0631(12) 0.0064(11) -0.0120(10) -0.0481(13)
C25 0.0315(6) 0.0367(6) 0.0356(6) 0.0055(5) 0.0055(5) -0.0024(5)
C26 0.0418(8) 0.0557(9) 0.0519(9) -0.0019(7) 0.0197(7) -0.0025(7)
C27 0.0525(8) 0.0447(8) 0.0525(9) -0.0036(7) 0.0094(7) -0.0143(7)
C28 0.0359(6) 0.0261(5) 0.0261(6) 0.0021(4) 0.0030(5) -0.0078(5)
C29 0.0397(6) 0.0284(6) 0.0273(6) 0.0005(5) 0.0048(5) -0.0070(5)
C30 0.0500(7) 0.0382(7) 0.0275(6) -0.0008(5) 0.0073(5) -0.0087(6)
C31 0.0552(8) 0.0461(8) 0.0265(6) 0.0076(5) 0.0007(6) -0.0105(6)
C32 0.0465(8) 0.0432(7) 0.0377(7) 0.0137(6) -0.0020(6) -0.0024(6)
C33 0.0403(7) 0.0316(6) 0.0357(7) 0.0065(5) 0.0038(5) -0.0037(5)
C34 0.0455(7) 0.0418(7) 0.0308(6) -0.0008(5) 0.0078(5) 0.0057(6)
C35 0.0705(11) 0.0383(8) 0.0713(11) 0.0149(7) 0.0287(9) 0.0128(7)
C36 0.0469(8) 0.0617(10) 0.0462(8) -0.0025(7) 0.0126(7) 0.0046(7)
C37 0.0485(8) 0.0450(8) 0.0479(8) 0.0094(6) 0.0096(6) 0.0109(6)
C38 0.1060(18) 0.0519(11) 0.117(2) -0.0235(12) 0.0527(15) -0.0037(11)
C39 0.0576(11) 0.1041(17) 0.0712(13) 0.0204(12) 0.0068(9) 0.0361(11)
C40 0.0304(6) 0.0329(6) 0.0242(5) -0.0048(4) 0.0045(4) -0.0062(5)
C41 0.0458(7) 0.0376(7) 0.0258(6) -0.0001(5) 0.0008(5) -0.0056(6)
C42 0.0807(11) 0.0511(9) 0.0293(7) 0.0047(6) 0.0045(7) -0.0196(8)
C43 0.0939(14) 0.0735(12) 0.0352(8) -0.0108(8) 0.0286(9) -0.0394(11)
C44 0.0580(10) 0.0750(12) 0.0537(10) -0.0286(9) 0.0333(8) -0.0254(9)
C45 0.0344(6) 0.0459(7) 0.0429(7) -0.0160(6) 0.0127(6) -0.0088(5)
C46 0.0544(9) 0.0449(8) 0.0420(8) 0.0036(6) -0.0008(6) 0.0137(7)
C47 0.0822(13) 0.0443(9) 0.0816(14) 0.0003(9) -0.0122(11) 0.0094(9)
C48 0.0518(10) 0.0688(13) 0.131(2) -0.0114(13) 0.0201(12) 0.0004(9)
C49 0.0396(8) 0.0527(9) 0.0692(11) -0.0202(8) 0.0080(7) 0.0102(7)
C50 0.148(3) 0.0570(13) 0.146(3) -0.0398(15) -0.067(2) 0.0257(15)
C51 0.0449(10) 0.1059(18) 0.119(2) -0.0332(16) 0.0015(11) 0.0140(11)
C52 0.0390(6) 0.0312(6) 0.0255(6) -0.0039(5) 0.0090(5) -0.0020(5)
C53 0.0380(6) 0.0281(6) 0.0291(6) -0.0031(5) 0.0096(5) -0.0025(5)
C54 0.0397(7) 0.0401(7) 0.0327(6) -0.0030(5) 0.0058(5) -0.0180(5)
C55 0.0346(6) 0.0409(7) 0.0308(6) -0.0050(5) 0.0026(5) -0.0137(5)

loop_
_atom_type_symbol
_atom_type_description
_atom_type_scat_dispersion_real
_atom_type_scat_dispersion_imag
_atom_type_scat_source
C C 0.0181 0.0091 'International Tables Vol C Tables 4.2.6.8 and 6.1.1.4'
H H 0.0000 0.0000 'International Tables Vol C Tables 4.2.6.8 and 6.1.1.4'
B B 0.0090 0.0039 'International Tables Vol C Tables 4.2.6.8 and 6.1.1.4'
N N 0.0311 0.0180 'International Tables Vol C Tables 4.2.6.8 and 6.1.1.4'

loop_
_geom_angle_atom_site_label_1
_geom_angle_atom_site_label_2
_geom_angle_atom_site_label_3
_geom_angle
N1 B1 N4 125.24(11)
N1 B1 N3 129.92(11)
N4 B1 N3 104.84(10)
N2 B2 N5 131.83(11)
N2 B2 N6 123.43(11)
N5 B2 N6 104.72(10)
B1 N1 C1 127.71(11)
B1 N1 H1 117.1(11)
C1 N1 H1 114.7(11)
B2 N2 C3 131.14(11)
B2 N2 H2 116.9(14)
C3 N2 H2 111.8(14)
C52 N3 C4 120.94(9)
C52 N3 B1 107.43(10)
C4 N3 B1 131.39(10)
C53 N4 C16 122.19(10)
C53 N4 B1 108.19(10)
C16 N4 B1 129.20(10)
C54 N5 C28 120.80(10)
C54 N5 B2 107.71(10)
C28 N5 B2 131.48(10)
C55 N6 C40 124.45(10)
C55 N6 B2 108.26(10)
C40 N6 B2 126.10(10)
N1 C1 C2 111.03(11)
N1 C1 H1A 109.4
C2 C1 H1A 109.4
N1 C1 H1B 109.4
C2 C1 H1B 109.4
H1A C1 H1B 108.0
C1 C2 C3 112.91(10)
C1 C2 H2A 109.0
C3 C2 H2A 109.0
C1 C2 H2B 109.0
C3 C2 H2B 109.0
H2A C2 H2B 107.8
N2 C3 C2 111.96(10)
N2 C3 H3A 109.2
C2 C3 H3A 109.2
N2 C3 H3B 109.2
C2 C3 H3B 109.2
H3A C3 H3B 107.9
C5 C4 C9 121.26(11)
C5 C4 N3 119.50(11)
C9 C4 N3 119.23(10)
C6 C5 C4 118.11(12)
C6 C5 C10 119.53(11)
C4 C5 C10 122.35(11)
C7 C6 C5 121.12(13)
C7 C6 H6 119.4
C5 C6 H6 119.4
C6 C7 C8 120.20(13)
C6 C7 H7 119.9
C8 C7 H7 119.9
C7 C8 C9 121.09(13)
C7 C8 H8 119.5
C9 C8 H8 119.5
C8 C9 C4 118.19(12)
C8 C9 C13 121.02(12)
C4 C9 C13 120.72(11)
C5 C10 C11 111.54(11)
C5 C10 C12 111.00(12)
C11 C10 C12 110.52(12)
C5 C10 H10 107.9
C11 C10 H10 107.9
C12 C10 H10 107.9
C10 C11 H11A 109.5
C10 C11 H11B 109.5
H11A C11 H11B 109.5
C10 C11 H11C 109.5
H11A C11 H11C 109.5
H11B C11 H11C 109.5
C10 C12 H12A 109.5
C10 C12 H12B 109.5
H12A C12 H12B 109.5
C10 C12 H12C 109.5
H12A C12 H12C 109.5
H12B C12 H12C 109.5
C9 C13 C14 113.98(12)
C9 C13 C15 109.43(11)
C14 C13 C15 109.72(11)
C9 C13 H13 107.8
C14 C13 H13 107.8
C15 C13 H13 107.8
C13 C14 H14A 109.5
C13 C14 H14B 109.5
H14A C14 H14B 109.5
C13 C14 H14C 109.5
H14A C14 H14C 109.5
H14B C14 H14C 109.5
C13 C15 H15A 109.5
C13 C15 H15B 109.5
H15A C15 H15B 109.5
C13 C15 H15C 109.5
H15A C15 H15C 109.5
H15B C15 H15C 109.5
C21 C16 C17 121.46(11)
C21 C16 N4 119.49(10)
C17 C16 N4 119.05(11)
C18 C17 C16 118.26(12)
C18 C17 C22 119.73(12)
C16 C17 C22 121.98(12)
C19 C18 C17 121.05(12)
C19 C18 H18 119.5
C17 C18 H18 119.5
C18 C19 C20 120.03(12)
C18 C19 H19 120.0
C20 C19 H19 120.0
C19 C20 C21 121.15(12)
C19 C20 H20 119.4
C21 C20 H20 119.4
C20 C21 C16 118.06(11)
C20 C21 C25 120.05(11)
C16 C21 C25 121.85(11)
C17 C22 C23 109.61(14)
C17 C22 C24 112.99(15)
C23 C22 C24 111.38(17)
C17 C22 H22 107.5
C23 C22 H22 107.5
C24 C22 H22 107.5
C22 C23 H23A 109.5
C22 C23 H23B 109.5
H23A C23 H23B 109.5
C22 C23 H23C 109.5
H23A C23 H23C 109.5
H23B C23 H23C 109.5
C22 C24 H24A 109.5
C22 C24 H24B 109.5
H24A C24 H24B 109.5
C22 C24 H24C 109.5
H24A C24 H24C 109.5
H24B C24 H24C 109.5
C21 C25 C27 112.81(11)
C21 C25 C26 110.06(11)
C27 C25 C26 109.88(12)
C21 C25 H25 108.0
C27 C25 H25 108.0
C26 C25 H25 108.0
C25 C26 H26A 109.5
C25 C26 H26B 109.5
H26A C26 H26B 109.5
C25 C26 H26C 109.5
H26A C26 H26C 109.5
H26B C26 H26C 109.5
C25 C27 H27A 109.5
C25 C27 H27B 109.5
H27A C27 H27B 109.5
C25 C27 H27C 109.5
H27A C27 H27C 109.5
H27B C27 H27C 109.5
C29 C28 C33 121.97(11)
C29 C28 N5 118.89(11)
C33 C28 N5 119.14(11)
C30 C29 C28 118.08(12)
C30 C29 C34 121.23(12)
C28 C29 C34 120.61(11)
C31 C30 C29 120.61(13)
C31 C30 H30 119.7
C29 C30 H30 119.7
C32 C31 C30 120.66(12)
C32 C31 H31 119.7
C30 C31 H31 119.7
C31 C32 C33 121.03(13)
C31 C32 H32 119.5
C33 C32 H32 119.5
C32 C33 C28 117.62(13)
C32 C33 C37 121.43(13)
C28 C33 C37 120.95(12)
C29 C34 C36 113.94(12)
C29 C34 C35 109.45(12)
C36 C34 C35 110.40(13)
C29 C34 H34 107.6
C36 C34 H34 107.6
C35 C34 H34 107.6
C34 C35 H35A 109.5
C34 C35 H35B 109.5
H35A C35 H35B 109.5
C34 C35 H35C 109.5
H35A C35 H35C 109.5
H35B C35 H35C 109.5
C34 C36 H36A 109.5
C34 C36 H36B 109.5
H36A C36 H36B 109.5
C34 C36 H36C 109.5
H36A C36 H36C 109.5
H36B C36 H36C 109.5
C38 C37 C33 110.75(14)
C38 C37 C39 111.22(18)
C33 C37 C39 113.11(15)
C38 C37 H37 107.1
C33 C37 H37 107.1
C39 C37 H37 107.1
C37 C38 H38A 109.5
C37 C38 H38B 109.5
H38A C38 H38B 109.5
C37 C38 H38C 109.5
H38A C38 H38C 109.5
H38B C38 H38C 109.5
C37 C39 H39A 109.5
C37 C39 H39B 109.5
H39A C39 H39B 109.5
C37 C39 H39C 109.5
H39A C39 H39C 109.5
H39B C39 H39C 109.5
C45 C40 C41 121.75(12)
C45 C40 N6 118.62(12)
C41 C40 N6 119.52(11)
C42 C41 C40 118.00(14)
C42 C41 C46 120.84(14)
C40 C41 C46 121.15(12)
C43 C42 C41 121.05(16)
C43 C42 H42 119.5
C41 C42 H42 119.5
C42 C43 C44 120.24(14)
C42 C43 H43 119.9
C44 C43 H43 119.9
C43 C44 C45 121.38(16)
C43 C44 H44 119.3
C45 C44 H44 119.3
C44 C45 C40 117.56(15)
C44 C45 C49 121.24(14)
C40 C45 C49 121.20(13)
C48 C46 C41 110.43(14)
C48 C46 C47 109.99(16)
C41 C46 C47 113.58(15)
C48 C46 H46 107.5
C41 C46 H46 107.5
C47 C46 H46 107.5
C46 C47 H47A 109.5
C46 C47 H47B 109.5
H47A C47 H47B 109.5
C46 C47 H47C 109.5
H47A C47 H47C 109.5
H47B C47 H47C 109.5
C46 C48 H48A 109.5
C46 C48 H48B 109.5
H48A C48 H48B 109.5
C46 C48 H48C 109.5
H48A C48 H48C 109.5
H48B C48 H48C 109.5
C50 C49 C45 112.32(16)
C50 C49 C51 111.42(19)
C45 C49 C51 112.33(17)
C50 C49 H49 106.8
C45 C49 H49 106.8
C51 C49 H49 106.8
C49 C50 H50A 109.5
C49 C50 H50B 109.5
H50A C50 H50B 109.5
C49 C50 H50C 109.5
H50A C50 H50C 109.5
H50B C50 H50C 109.5
C49 C51 H51A 109.5
C49 C51 H51B 109.5
H51A C51 H51B 109.5
C49 C51 H51C 109.5
H51A C51 H51C 109.5
H51B C51 H51C 109.5
C53 C52 N3 109.97(10)
C53 C52 H52 125.0
N3 C52 H52 125.0
C52 C53 N4 109.57(11)
C52 C53 H53 125.2
N4 C53 H53 125.2
C55 C54 N5 109.82(11)
C55 C54 H54 125.1
N5 C54 H54 125.1
C54 C55 N6 109.47(11)
C54 C55 H55 125.3
N6 C55 H55 125.3

loop_
_geom_bond_atom_site_label_1
_geom_bond_atom_site_label_2
_geom_bond_distance
B1 N1 1.4111(17)
B1 N4 1.4427(17)
B1 N3 1.4471(16)
B2 N2 1.4059(17)
B2 N5 1.4381(16)
B2 N6 1.4413(16)
N1 C1 1.4541(16)
N1 H1 0.855(17)
N2 C3 1.4448(16)
N2 H2 0.85(2)
N3 C52 1.4105(15)
N3 C4 1.4322(15)
N4 C53 1.4022(15)
N4 C16 1.4318(15)
N5 C54 1.4090(15)
N5 C28 1.4299(15)
N6 C55 1.3994(15)
N6 C40 1.4268(15)
C1 C2 1.5186(17)
C1 H1A 0.9900
C1 H1B 0.9900
C2 C3 1.5259(18)
C2 H2A 0.9900
C2 H2B 0.9900
C3 H3A 0.9900
C3 H3B 0.9900
C4 C5 1.4033(16)
C4 C9 1.4089(17)
C5 C6 1.3995(18)
C5 C10 1.5173(18)
C6 C7 1.376(2)
C6 H6 0.9500
C7 C8 1.383(2)
C7 H7 0.9500
C8 C9 1.3917(18)
C8 H8 0.9500
C9 C13 1.5205(17)
C10 C11 1.5252(19)
C10 C12 1.526(2)
C10 H10 1.0000
C11 H11A 0.9800
C11 H11B 0.9800
C11 H11C 0.9800
C12 H12A 0.9800
C12 H12B 0.9800
C12 H12C 0.9800
C13 C14 1.5246(19)
C13 C15 1.5248(19)
C13 H13 1.0000
C14 H14A 0.9800
C14 H14B 0.9800
C14 H14C 0.9800
C15 H15A 0.9800
C15 H15B 0.9800
C15 H15C 0.9800
C16 C21 1.4006(17)
C16 C17 1.4033(17)
C17 C18 1.3940(18)
C17 C22 1.5171(19)
C18 C19 1.379(2)
C18 H18 0.9500
C19 C20 1.3820(19)
C19 H19 0.9500
C20 C21 1.3963(17)
C20 H20 0.9500
C21 C25 1.5196(16)
C22 C23 1.523(3)
C22 C24 1.528(3)
C22 H22 1.0000
C23 H23A 0.9800
C23 H23B 0.9800
C23 H23C 0.9800
C24 H24A 0.9800
C24 H24B 0.9800
C24 H24C 0.9800
C25 C27 1.523(2)
C25 C26 1.525(2)
C25 H25 1.0000
C26 H26A 0.9800
C26 H26B 0.9800
C26 H26C 0.9800
C27 H27A 0.9800
C27 H27B 0.9800
C27 H27C 0.9800
C28 C29 1.4010(18)
C28 C33 1.4045(18)
C29 C30 1.3958(18)
C29 C34 1.5164(19)
C30 C31 1.380(2)
C30 H30 0.9500
C31 C32 1.379(2)
C31 H31 0.9500
C32 C33 1.3957(19)
C32 H32 0.9500
C33 C37 1.518(2)
C34 C36 1.528(2)
C34 C35 1.533(2)
C34 H34 1.0000
C35 H35A 0.9800
C35 H35B 0.9800
C35 H35C 0.9800
C36 H36A 0.9800
C36 H36B 0.9800
C36 H36C 0.9800
C37 C38 1.513(3)
C37 C39 1.535(2)
C37 H37 1.0000
C38 H38A 0.9800
C38 H38B 0.9800
C38 H38C 0.9800
C39 H39A 0.9800
C39 H39B 0.9800
C39 H39C 0.9800
C40 C45 1.3998(18)
C40 C41 1.4024(18)
C41 C42 1.3937(19)
C41 C46 1.509(2)
C42 C43 1.374(3)
C42 H42 0.9500
C43 C44 1.374(3)
C43 H43 0.9500
C44 C45 1.398(2)
C44 H44 0.9500
C45 C49 1.517(2)
C46 C48 1.508(3)
C46 C47 1.534(2)
C46 H46 1.0000
C47 H47A 0.9800
C47 H47B 0.9800
C47 H47C 0.9800
C48 H48A 0.9800
C48 H48B 0.9800
C48 H48C 0.9800
C49 C50 1.516(3)
C49 C51 1.521(3)
C49 H49 1.0000
C50 H50A 0.9800
C50 H50B 0.9800
C50 H50C 0.9800
C51 H51A 0.9800
C51 H51B 0.9800
C51 H51C 0.9800
C52 C53 1.3387(18)
C52 H52 0.9500
C53 H53 0.9500
C54 C55 1.3360(18)
C54 H54 0.9500
C55 H55 0.9500
